data_7231061
loop_
_publ_author_name
'Sun, Qi'
'Lin, Qiuhan'
'Lu, Ming'

_publ_section_title
;
 Nitramino-functionalized tetracyclic oxadiazoles as energetic materials
 with high performance and high stability: crystal structures and
 energetic properties
;
_journal_issue 30
_journal_name_full CrystEngComm
_journal_page_first 4321
_journal_paper_doi 10.1039/C8CE00857D
_journal_volume 20
_journal_year 2018
_chemical_formula_moiety '2(H4 N O), C8 N12 O8'
_chemical_formula_sum 'C8 H8 N14 O10'
_chemical_formula_weight 460.28
_space_group_crystal_system monoclinic
_space_group_IT_number 14
_space_group_name_Hall '-P 2ybc'
_space_group_name_H-M_alt 'P 1 21/c 1'
_symmetry_space_group_name_Hall '-P 2ybc'
_symmetry_space_group_name_H-M 'P 1 21/c 1'
_atom_sites_solution_hydrogens difmap
_audit_creation_method SHELXL-2014/7
_audit_update_record
;
2018-01-15 deposited with the CCDC.
2018-06-29 downloaded from the CCDC.
;
_cell_angle_alpha 90
_cell_angle_beta 110.503(7)
_cell_angle_gamma 90
_cell_formula_units_Z 2
_cell_length_a 14.701(3)
_cell_length_b 4.1634(7)
_cell_length_c 14.1870(19)
_cell_measurement_reflns_used 557
_cell_measurement_temperature 173(2)
_cell_measurement_theta_max 24.37
_cell_measurement_theta_min 2.96
_cell_volume 813.3(2)
_computing_structure_refinement 'SHELXL-2014/7 (Sheldrick, 2014)'
_diffrn_ambient_temperature 173(2)
_diffrn_measured_fraction_theta_full 0.994
_diffrn_measured_fraction_theta_max 0.994
_diffrn_measurement_device_type 'PHOTON 100 CMOS detector'
_diffrn_measurement_method 'omega scan'
_diffrn_radiation_type MoK\a
_diffrn_radiation_wavelength 0.71073
_diffrn_reflns_av_R_equivalents 0.1057
_diffrn_reflns_av_unetI/netI 0.1126
_diffrn_reflns_Laue_measured_fraction_full 0.994
_diffrn_reflns_Laue_measured_fraction_max 0.994
_diffrn_reflns_limit_h_max 17
_diffrn_reflns_limit_h_min -17
_diffrn_reflns_limit_k_max 4
_diffrn_reflns_limit_k_min -4
_diffrn_reflns_limit_l_max 14
_diffrn_reflns_limit_l_min -17
_diffrn_reflns_number 3771
_diffrn_reflns_point_group_measured_fraction_full 0.994
_diffrn_reflns_point_group_measured_fraction_max 0.994
_diffrn_reflns_theta_full 25.242
_diffrn_reflns_theta_max 25.253
_diffrn_reflns_theta_min 2.900
_diffrn_source 'fine-focus sealed tube'
_exptl_absorpt_coefficient_mu 0.171
_exptl_absorpt_correction_T_max 0.7452
_exptl_absorpt_correction_T_min 0.6022
_exptl_absorpt_correction_type multi-scan
_exptl_absorpt_process_details 'SADABS (Bruker, 2014)'
_exptl_crystal_density_diffrn 1.879
_exptl_crystal_description sheet
_exptl_crystal_F_000 468
_exptl_crystal_size_max 0.310
_exptl_crystal_size_mid 0.120
_exptl_crystal_size_min 0.020
_refine_diff_density_max 0.392
_refine_diff_density_min -0.326
_refine_diff_density_rms 0.084
_refine_ls_extinction_method none
_refine_ls_goodness_of_fit_ref 1.047
_refine_ls_hydrogen_treatment refxyz
_refine_ls_matrix_type full
_refine_ls_number_parameters 157
_refine_ls_number_reflns 1451
_refine_ls_number_restraints 7
_refine_ls_restrained_S_all 1.045
_refine_ls_R_factor_all 0.1322
_refine_ls_R_factor_gt 0.0606
_refine_ls_shift/su_max 0.000
_refine_ls_shift/su_mean 0.000
_refine_ls_structure_factor_coef Fsqd
_refine_ls_weighting_details 'w=1/[\s^2^(Fo^2^)+(0.0322P)^2^+0.7293P] where P=(Fo^2^+2Fc^2^)/3'
_refine_ls_weighting_scheme calc
_refine_ls_wR_factor_gt 0.0982
_refine_ls_wR_factor_ref 0.1195
_reflns_Friedel_coverage 0.000
_reflns_number_gt 858
_reflns_number_total 1451
_reflns_threshold_expression 'I > 2\s(I)'
_cod_data_source_file c8ce00857d2.cif
_cod_data_source_block 1_CCDC4
_cod_depositor_comments 'Adding full bibliography for 7231057--7231063.cif.'
_cod_database_code 7231061
_shelx_shelxl_version_number 2014/7
_shelx_space_group_comment
;
The symmetry employed for this shelxl refinement is uniquely defined
by the following loop, which should always be used as a source of
symmetry information in preference to the above space-group names.
They are only intended as comments.
;
_shelx_estimated_absorpt_t_min 0.949
_shelx_estimated_absorpt_t_max 0.997

loop_
_space_group_symop_operation_xyz
'x, y, z'
'-x, y+1/2, -z+1/2'
'-x, -y, -z'
'x, -y-1/2, z-1/2'

loop_
_atom_site_label
_atom_site_type_symbol
_atom_site_fract_x
_atom_site_fract_y
_atom_site_fract_z
_atom_site_U_iso_or_equiv
_atom_site_adp_type
_atom_site_occupancy
_atom_site_site_symmetry_order
_atom_site_calc_flag
_atom_site_refinement_flags_posn
_atom_site_refinement_flags_adp
C1 C 0.6283(3) 0.9552(11) 0.3960(3) 0.0150(10) Uani 1 1 d . .
C2 C 0.5373(3) 0.9706(11) 0.4783(3) 0.0125(9) Uani 1 1 d . .
C3 C 0.7531(3) 0.9061(10) 0.3014(3) 0.0137(10) Uani 1 1 d . .
C4 C 0.6686(3) 1.0277(10) 0.3179(3) 0.0148(10) Uani 1 1 d . .
N1 N 0.6666(2) 0.7424(9) 0.4665(2) 0.0188(9) Uani 1 1 d . .
N2 N 0.5468(2) 1.1099(9) 0.4012(2) 0.0154(9) Uani 1 1 d . .
N3 N 0.7582(2) 1.0437(9) 0.2200(2) 0.0181(9) Uani 1 1 d . .
N4 N 0.6239(2) 1.2344(9) 0.2485(3) 0.0213(9) Uani 1 1 d . .
N5 N 0.8124(2) 0.6850(8) 0.3660(2) 0.0147(8) Uani 1 1 d . .
N6 N 0.8848(2) 0.5731(8) 0.3403(2) 0.0163(9) Uani 1 1 d . .
N7 N 0.8711(2) 0.4926(9) 0.5889(2) 0.0156(9) Uani 1 1 d D .
H7A H 0.8289(19) 0.619(8) 0.540(2) 0.019 Uiso 1 1 d D U
H7B H 0.849(2) 0.463(10) 0.6410(19) 0.019 Uiso 1 1 d D U
H7C H 0.9319(18) 0.589(9) 0.612(2) 0.019 Uiso 1 1 d D U
O1 O 0.60431(19) 0.7473(7) 0.5225(2) 0.0189(7) Uani 1 1 d . .
O2 O 0.6775(2) 1.2486(7) 0.1867(2) 0.0224(8) Uani 1 1 d . .
O3 O 0.93849(19) 0.3597(7) 0.3995(2) 0.0184(7) Uani 1 1 d . .
O4 O 0.9038(2) 0.6596(8) 0.2653(2) 0.0271(8) Uani 1 1 d . .
O5 O 0.8726(2) 0.1888(8) 0.5457(2) 0.0264(8) Uani 1 1 d D .
H5 H 0.893(3) 0.238(12) 0.500(2) 0.032 Uiso 1 1 d D U

loop_
_atom_site_aniso_label
_atom_site_aniso_U_11
_atom_site_aniso_U_22
_atom_site_aniso_U_33
_atom_site_aniso_U_23
_atom_site_aniso_U_13
_atom_site_aniso_U_12
C1 0.009(2) 0.016(3) 0.019(2) -0.003(2) 0.0035(17) 0.001(2)
C2 0.007(2) 0.013(3) 0.015(2) -0.0038(19) 0.0011(16) 0.0018(18)
C3 0.014(2) 0.012(3) 0.016(2) -0.002(2) 0.0060(18) -0.005(2)
C4 0.016(2) 0.011(3) 0.015(2) -0.001(2) 0.0019(18) 0.000(2)
N1 0.019(2) 0.022(2) 0.022(2) -0.0004(19) 0.0151(16) 0.0043(18)
N2 0.014(2) 0.015(2) 0.0165(19) -0.0039(17) 0.0048(15) 0.0004(16)
N3 0.020(2) 0.017(2) 0.018(2) 0.0003(17) 0.0073(15) 0.0020(17)
N4 0.021(2) 0.024(2) 0.022(2) -0.002(2) 0.0100(16) 0.0010(19)
N5 0.0138(19) 0.018(2) 0.0159(18) -0.0009(17) 0.0096(15) 0.0026(17)
N6 0.016(2) 0.015(2) 0.018(2) -0.0044(18) 0.0064(16) -0.0014(18)
N7 0.017(2) 0.016(2) 0.0165(19) -0.0035(17) 0.0093(15) 0.0013(17)
O1 0.0169(15) 0.022(2) 0.0216(16) 0.0041(15) 0.0118(13) 0.0059(15)
O2 0.0264(18) 0.023(2) 0.0190(16) 0.0072(15) 0.0091(14) 0.0088(16)
O3 0.0149(16) 0.0230(19) 0.0177(15) 0.0039(15) 0.0064(12) 0.0057(14)
O4 0.0330(19) 0.035(2) 0.0241(18) 0.0096(15) 0.0231(15) 0.0078(16)
O5 0.041(2) 0.017(2) 0.0292(19) -0.0007(16) 0.0230(15) -0.0007(16)

loop_
_atom_type_symbol
_atom_type_description
_atom_type_scat_dispersion_real
_atom_type_scat_dispersion_imag
_atom_type_scat_source
C C 0.0033 0.0016 'International Tables Vol C Tables 4.2.6.8 and 6.1.1.4'
H H 0.0000 0.0000 'International Tables Vol C Tables 4.2.6.8 and 6.1.1.4'
N N 0.0061 0.0033 'International Tables Vol C Tables 4.2.6.8 and 6.1.1.4'
O O 0.0106 0.0060 'International Tables Vol C Tables 4.2.6.8 and 6.1.1.4'

loop_
_geom_angle_atom_site_label_1
_geom_angle_atom_site_label_2
_geom_angle_atom_site_label_3
_geom_angle
_geom_angle_site_symmetry_3
N1 C1 N2 115.0(3) .
N1 C1 C4 122.8(3) .
N2 C1 C4 122.2(4) .
N2 C2 O1 115.3(3) .
N2 C2 C2 127.3(5) 3_676
O1 C2 C2 117.3(5) 3_676
N3 C3 N5 131.3(4) .
N3 C3 C4 108.0(4) .
N5 C3 C4 120.8(3) .
N4 C4 C3 110.3(4) .
N4 C4 C1 118.7(4) .
C3 C4 C1 131.0(4) .
C1 N1 O1 103.4(3) .
C2 N2 C1 100.9(3) .
C3 N3 O2 105.0(3) .
C4 N4 O2 105.2(3) .
N6 N5 C3 115.9(3) .
O4 N6 O3 119.3(3) .
O4 N6 N5 125.1(3) .
O3 N6 N5 115.6(3) .
O5 N7 H7A 107(2) .
O5 N7 H7B 107(3) .
H7A N7 H7B 111(2) .
O5 N7 H7C 113(2) .
H7A N7 H7C 109(2) .
H7B N7 H7C 110(2) .
C2 O1 N1 105.3(3) .
N4 O2 N3 111.5(3) .
N7 O5 H5 101(4) .

loop_
_geom_bond_atom_site_label_1
_geom_bond_atom_site_label_2
_geom_bond_distance
_geom_bond_site_symmetry_2
C1 N1 1.307(5) .
C1 N2 1.385(5) .
C1 C4 1.458(5) .
C2 N2 1.290(5) .
C2 O1 1.340(5) .
C2 C2 1.452(7) 3_676
C3 N3 1.315(5) .
C3 N5 1.374(5) .
C3 C4 1.435(6) .
C4 N4 1.299(5) .
N1 O1 1.408(4) .
N3 O2 1.402(4) .
N4 O2 1.369(4) .
N5 N6 1.324(4) .
N6 O4 1.245(4) .
N6 O3 1.286(4) .
N7 O5 1.409(5) .
N7 H7A 0.92(2) .
N7 H7B 0.92(2) .
N7 H7C 0.93(2) .
O5 H5 0.826(19) .
